data_4340402
loop_
_publ_author_name
'Li, Fang-Fang'
'Ma, Jian-Fang'
'Song, Shu-Yan'
'Yang, Jin'
'Liu, Ying-Ying'
'Su, Zhong-Min'

_publ_section_title
;
 Influence of neutral ligands on the structures of silver(I) sulfonates.
;
_journal_issue 25
_journal_name_full 'Inorganic chemistry'
_journal_page_first 9374
_journal_page_last 9383
_journal_paper_doi 10.1021/ic050984z
_journal_volume 44
_journal_year 2005
_chemical_formula_sum 'C32 H26 Ag4 N8 O14 S4'
_chemical_formula_weight 1306.33
_chemical_name_systematic
;
 ?
;
_space_group_IT_number 70
_symmetry_cell_setting orthorhombic
_symmetry_space_group_name_Hall '-F 2uv 2vw'
_symmetry_space_group_name_H-M 'F d d d :2'
_atom_sites_solution_hydrogens geom
_atom_sites_solution_primary direct
_atom_sites_solution_secondary difmap
_audit_creation_method SHELXL-97
_cell_angle_alpha 90.000(5)
_cell_angle_beta 90.000(5)
_cell_angle_gamma 90.000(5)
_cell_formula_units_Z 8
_cell_length_a 14.486(5)
_cell_length_b 21.824(5)
_cell_length_c 24.041(5)
_cell_measurement_temperature 293(2)
_cell_volume 7600(4)
_computing_cell_refinement 'Bruker SMART'
_computing_data_collection 'Bruker SMART'
_computing_data_reduction 'Bruker SAINT software (Bruker, 1999)'
_computing_molecular_graphics 'SHELXTL-PLUS (Sheldrick, 1990)'
_computing_publication_material SHELXL-97
_computing_structure_refinement 'SHELXL-97 (Sheldrick, 1997)'
_computing_structure_solution 'SHELXS-97(Sheldrick, 1997)'
_diffrn_ambient_temperature 293(2)
_diffrn_measured_fraction_theta_full 0.984
_diffrn_measured_fraction_theta_max 0.984
_diffrn_measurement_device_type 'Bruker SMART APEX CCD'
_diffrn_measurement_method 'phi and omega scans'
_diffrn_radiation_monochromator graphite
_diffrn_radiation_source 'fine-focus sealed tube'
_diffrn_radiation_type MoK\a
_diffrn_radiation_wavelength 0.71069
_diffrn_reflns_av_R_equivalents 0.0260
_diffrn_reflns_av_sigmaI/netI 0.0195
_diffrn_reflns_limit_h_max 17
_diffrn_reflns_limit_h_min -17
_diffrn_reflns_limit_k_max 26
_diffrn_reflns_limit_k_min -17
_diffrn_reflns_limit_l_max 29
_diffrn_reflns_limit_l_min -28
_diffrn_reflns_number 10122
_diffrn_reflns_theta_full 26.02
_diffrn_reflns_theta_max 26.02
_diffrn_reflns_theta_min 2.52
_exptl_absorpt_coefficient_mu 2.333
_exptl_absorpt_correction_T_max 0.280
_exptl_absorpt_correction_T_min 0.218
_exptl_absorpt_correction_type empirical
_exptl_absorpt_process_details SADABS
_exptl_crystal_colour Brown
_exptl_crystal_density_diffrn 2.283
_exptl_crystal_density_method 'not measured'
_exptl_crystal_description block
_exptl_crystal_F_000 5104
_exptl_crystal_size_max 0.271
_exptl_crystal_size_mid 0.185
_exptl_crystal_size_min 0.082
_refine_diff_density_max 1.938
_refine_diff_density_min -0.508
_refine_diff_density_rms 0.136
_refine_ls_extinction_method none
_refine_ls_goodness_of_fit_ref 1.043
_refine_ls_hydrogen_treatment mixed
_refine_ls_matrix_type full
_refine_ls_number_parameters 153
_refine_ls_number_reflns 1847
_refine_ls_number_restraints 2
_refine_ls_restrained_S_all 1.042
_refine_ls_R_factor_all 0.0484
_refine_ls_R_factor_gt 0.0398
_refine_ls_shift/su_max 0.004
_refine_ls_shift/su_mean 0.000
_refine_ls_structure_factor_coef Fsqd
_refine_ls_weighting_details 'calc w=1/[\s^2^(Fo^2^)+(0.0868P)^2^+8.9448P] where P=(Fo^2^+2Fc^2^)/3'
_refine_ls_weighting_scheme calc
_refine_ls_wR_factor_gt 0.1172
_refine_ls_wR_factor_ref 0.1300
_reflns_number_gt 1353
_reflns_number_total 1847
_reflns_threshold_expression >2sigma(I)
_cod_data_source_file ic050984zsi20050616_040803.cif
_cod_data_source_block compound-3
_cod_depositor_comments
;
The following automatic conversions were performed:

'_symmetry_cell_setting' value 'Orthorhombic' changed to
'orthorhombic' according to
/usr/data/users/saulius/automatic-downloads/retrospective/ACS/lib/dictionaries/cif_core.dic
dictionary named 'cif_core.dic' version 2.4.2 from 2011-04-26.

Automatic conversion script
Id: cif_fix_values 2281 2013-09-26 08:29:07Z andrius 
;
_cod_original_sg_symbol_H-M Fddd
_cod_database_code 4340402

loop_
_symmetry_equiv_pos_as_xyz
'x, y, z'
'-x+1/4, -y+1/4, z'
'x, -y+1/4, -z+1/4'
'-x+1/4, y, -z+1/4'
'x, y+1/2, z+1/2'
'-x+1/4, -y+3/4, z+1/2'
'x, -y+3/4, -z+3/4'
'-x+1/4, y+1/2, -z+3/4'
'x+1/2, y, z+1/2'
'-x+3/4, -y+1/4, z+1/2'
'x+1/2, -y+1/4, -z+3/4'
'-x+3/4, y, -z+3/4'
'x+1/2, y+1/2, z'
'-x+3/4, -y+3/4, z'
'x+1/2, -y+3/4, -z+1/4'
'-x+3/4, y+1/2, -z+1/4'
'-x, -y, -z'
'x-1/4, y-1/4, -z'
'-x, y-1/4, z-1/4'
'x-1/4, -y, z-1/4'
'-x, -y+1/2, -z+1/2'
'x-1/4, y+1/4, -z+1/2'
'-x, y+1/4, z+1/4'
'x-1/4, -y+1/2, z+1/4'
'-x+1/2, -y, -z+1/2'
'x+1/4, y-1/4, -z+1/2'
'-x+1/2, y-1/4, z+1/4'
'x+1/4, -y, z+1/4'
'-x+1/2, -y+1/2, -z'
'x+1/4, y+1/4, -z'
'-x+1/2, y+1/4, z-1/4'
'x+1/4, -y+1/2, z-1/4'

loop_
_atom_site_label
_atom_site_type_symbol
_atom_site_fract_x
_atom_site_fract_y
_atom_site_fract_z
_atom_site_U_iso_or_equiv
_atom_site_adp_type
_atom_site_occupancy
_atom_site_symmetry_multiplicity
_atom_site_calc_flag
_atom_site_refinement_flags
C1 C 0.5704(2) -0.12591(14) 0.42505(11) 0.0334(6) Uani 1 1 d .
C2 C 0.4739(2) -0.12544(13) 0.42633(11) 0.0325(6) Uani 1 1 d .
C3 C 0.4208(2) -0.12525(14) 0.47710(11) 0.0382(7) Uani 1 1 d .
H3 H 0.4519 -0.1255 0.5110 0.046 Uiso 1 1 calc R
C4 C 0.4248(3) -0.1250 0.3750 0.0302(8) Uani 1 2 d S
C5 C 0.6186(2) -0.1250 0.3750 0.0295(11) Uani 1 2 d S
H5 H 0.6828 -0.1250 0.3750 0.035 Uiso 1 2 calc SR
C6 C 0.5757(3) 0.02444(17) 0.41722(14) 0.0370(8) Uani 1 1 d .
H6 H 0.5447 0.0180 0.4506 0.044 Uiso 1 1 calc R
C7 C 0.6701(2) 0.02388(16) 0.41696(14) 0.0359(8) Uani 1 1 d .
H7 H 0.7012 0.0164 0.4501 0.043 Uiso 1 1 calc R
C8 C 0.5753(3) 0.03973(17) 0.32375(15) 0.0427(9) Uani 1 1 d .
H8 H 0.5442 0.0438 0.2901 0.051 Uiso 1 1 calc R
C9 C 0.6705(3) 0.03972(17) 0.32402(15) 0.0440(9) Uani 1 1 d .
H9 H 0.7017 0.0441 0.2904 0.053 Uiso 1 1 calc R
N1 N 0.5265(3) 0.03400(13) 0.37090(11) 0.0322(7) Uani 1 1 d .
N2 N 0.7194(3) 0.03366(13) 0.37066(11) 0.0340(7) Uani 1 1 d .
O1 O 0.60976(18) -0.18085(14) 0.51805(12) 0.0554(7) Uani 1 1 d .
O2 O 0.61155(17) -0.07026(14) 0.51767(11) 0.0502(7) Uani 1 1 d .
O3 O 0.73085(16) -0.12685(12) 0.47184(9) 0.0635(8) Uani 1 1 d .
S1 S 0.63411(5) -0.12631(3) 0.48868(4) 0.0326(3) Uani 1 1 d .
Ag1 Ag 0.3750 0.04092(2) 0.3750 0.0444(2) Uani 1 2 d S
Ag2 Ag 0.8750 0.03301(2) 0.3750 0.0450(2) Uani 1 2 d S
OW O 0.8771(5) -0.0701(4) 0.3303(4) 0.104(3) Uani 0.50 1 d PD
H12 H 0.823(6) -0.095(5) 0.324(5) 0.156 Uiso 0.50 1 d PD
H11 H 0.917(7) -0.104(4) 0.339(5) 0.156 Uiso 0.50 1 d PD

loop_
_atom_site_aniso_label
_atom_site_aniso_U_11
_atom_site_aniso_U_22
_atom_site_aniso_U_33
_atom_site_aniso_U_23
_atom_site_aniso_U_13
_atom_site_aniso_U_12
C1 0.0274(15) 0.0455(16) 0.0272(14) -0.0011(13) -0.0028(11) 0.0006(12)
C2 0.0279(15) 0.0404(15) 0.0292(14) -0.0010(12) -0.0005(11) -0.0004(12)
C3 0.0348(17) 0.0563(19) 0.0235(13) 0.0007(13) -0.0031(11) 0.0009(14)
C4 0.027(2) 0.032(2) 0.032(2) -0.0004(16) 0.000 0.000
C5 0.021(3) 0.038(2) 0.030(3) -0.0013(13) 0.000 0.000
C6 0.0249(17) 0.058(2) 0.0281(16) 0.0025(14) 0.0026(13) 0.0009(14)
C7 0.0226(17) 0.0542(19) 0.0309(16) 0.0045(14) 0.0002(12) 0.0015(14)
C8 0.0268(18) 0.071(3) 0.0304(17) 0.0020(15) -0.0020(13) 0.0003(15)
C9 0.0284(19) 0.070(3) 0.0333(18) 0.0067(16) 0.0061(14) -0.0029(15)
N1 0.0146(15) 0.0500(16) 0.0319(15) 0.0010(12) 0.0017(10) 0.0020(10)
N2 0.0149(16) 0.0512(17) 0.0359(16) 0.0008(13) 0.0030(10) -0.0017(10)
O1 0.0575(17) 0.0677(18) 0.0411(14) 0.0189(12) -0.0105(12) -0.0038(13)
O2 0.0464(15) 0.0693(17) 0.0349(12) -0.0169(12) -0.0100(10) 0.0017(12)
O3 0.0308(13) 0.122(3) 0.0371(13) -0.0001(13) -0.0047(10) 0.0030(13)
S1 0.0232(4) 0.0557(6) 0.0189(4) 0.0004(2) -0.0035(2) 0.0013(4)
Ag1 0.0158(3) 0.0753(4) 0.0420(3) 0.000 -0.00052(14) 0.000
Ag2 0.0162(3) 0.0711(4) 0.0476(3) 0.000 0.00186(14) 0.000
OW 0.059(4) 0.094(6) 0.160(7) -0.051(5) -0.005(4) -0.002(3)

loop_
_atom_type_symbol
_atom_type_description
_atom_type_scat_dispersion_real
_atom_type_scat_dispersion_imag
_atom_type_scat_source
C C 0.0033 0.0016 'International Tables Vol C Tables 4.2.6.8 and 6.1.1.4'
H H 0.0000 0.0000 'International Tables Vol C Tables 4.2.6.8 and 6.1.1.4'
N N 0.0061 0.0033 'International Tables Vol C Tables 4.2.6.8 and 6.1.1.4'
O O 0.0106 0.0060 'International Tables Vol C Tables 4.2.6.8 and 6.1.1.4'
S S 0.1246 0.1234 'International Tables Vol C Tables 4.2.6.8 and 6.1.1.4'
Ag Ag -0.8971 1.1015 'International Tables Vol C Tables 4.2.6.8 and 6.1.1.4'

loop_
_geom_angle_atom_site_label_1
_geom_angle_atom_site_label_2
_geom_angle_atom_site_label_3
_geom_angle
_geom_angle_site_symmetry_1
_geom_angle_site_symmetry_3
C5 C1 C2 121.4(3) . .
C5 C1 S1 118.8(2) . .
C2 C1 S1 119.8(2) . .
C1 C2 C4 118.7(3) . .
C1 C2 C3 123.5(3) . .
C4 C2 C3 117.8(3) . .
C3 C3 C2 122.22(16) 14_545 .
C3 C3 H3 118.9 14_545 .
C2 C3 H3 118.9 . .
C2 C4 C2 120.1(4) . 7_545
C2 C4 C4 119.97(18) . 14_545
C2 C4 C4 119.97(18) 7_545 14_545
C1 C5 C1 119.8(3) 7_545 .
C1 C5 H5 120.1 7_545 .
C1 C5 H5 120.1 . .
N1 C6 C7 122.0(3) . .
N1 C6 H6 119.0 . .
C7 C6 H6 119.0 . .
N2 C7 C6 122.4(3) . .
N2 C7 H7 118.8 . .
C6 C7 H7 118.8 . .
N1 C8 C9 121.5(3) . .
N1 C8 H8 119.3 . .
C9 C8 H8 119.3 . .
N2 C9 C8 122.4(3) . .
N2 C9 H9 118.8 . .
C8 C9 H9 118.8 . .
C6 N1 C8 116.0(4) . .
C6 N1 Ag1 120.2(2) . .
C8 N1 Ag1 123.8(3) . .
C9 N2 C7 115.5(4) . .
C9 N2 Ag2 124.8(3) . .
C7 N2 Ag2 119.5(2) . .
O1 S1 O2 114.3(2) . .
O1 S1 O3 111.57(17) . .
O2 S1 O3 110.98(15) . .
O1 S1 C1 107.44(15) . .
O2 S1 C1 106.98(15) . .
O3 S1 C1 104.99(14) . .
N1 Ag1 N1 172.14(14) 12 .
N2 Ag2 N2 179.27(14) 12_655 .
N2 Ag2 OW 89.89(17) 12_655 12_655
N2 Ag2 OW 90.76(17) . 12_655
N2 Ag2 OW 90.76(17) 12_655 .
N2 Ag2 OW 89.89(17) . .
OW Ag2 OW 51.0(5) 12_655 .
Ag2 OW H12 125(8) . .
Ag2 OW H11 128(8) . .
H12 OW H11 94(10) . .

loop_
_geom_bond_atom_site_label_1
_geom_bond_atom_site_label_2
_geom_bond_distance
_geom_bond_site_symmetry_2
C1 C5 1.391(3) .
C1 C2 1.398(4) .
C1 S1 1.787(3) .
C2 C4 1.424(3) .
C2 C3 1.443(4) .
C3 C3 1.328(6) 14_545
C3 H3 0.9300 .
C4 C2 1.424(3) 7_545
C4 C4 1.443(8) 14_545
C5 C1 1.391(3) 7_545
C5 H5 0.9300 .
C6 N1 1.338(4) .
C6 C7 1.369(6) .
C6 H6 0.9300 .
C7 N2 1.339(4) .
C7 H7 0.9300 .
C8 N1 1.341(4) .
C8 C9 1.379(7) .
C8 H8 0.9300 .
C9 N2 1.333(5) .
C9 H9 0.9300 .
N1 Ag1 2.202(4) .
N2 Ag2 2.256(4) .
O1 S1 1.428(3) .
O2 S1 1.445(3) .
O3 S1 1.459(2) .
Ag1 N1 2.202(4) 12
Ag2 N2 2.256(4) 12_655
Ag2 OW 2.494(7) 12_655
Ag2 OW 2.494(7) .
OW H12 0.97(2) .
OW H11 0.97(2) .

loop_
_geom_hbond_atom_site_label_D
_geom_hbond_atom_site_label_H
_geom_hbond_atom_site_label_A
_geom_hbond_distance_DH
_geom_hbond_distance_HA
_geom_hbond_distance_DA
_geom_hbond_angle_DHA
_geom_hbond_site_symmetry_A
OW H12 O3 0.97(2) 1.84(7) 2.721(7) 150(11) 7_545
OW H11 O3 0.97(2) 2.13(11) 2.709(7) 117(9) 12_655
OW H11 OW 0.97(2) 2.61(10) 3.22(2) 121(9) 7_545

loop_
_geom_torsion_atom_site_label_1
_geom_torsion_atom_site_label_2
_geom_torsion_atom_site_label_3
_geom_torsion_atom_site_label_4
_geom_torsion
_geom_torsion_site_symmetry_4
C5 C1 C2 C4 1.0(4) .
S1 C1 C2 C4 179.86(17) .
C5 C1 C2 C3 -178.9(2) .
S1 C1 C2 C3 0.0(4) .
C1 C2 C3 C3 179.9(4) 14_545
C4 C2 C3 C3 0.1(5) 14_545
C1 C2 C4 C2 -0.49(19) 7_545
C3 C2 C4 C2 179.4(3) 7_545
C1 C2 C4 C4 179.51(19) 14_545
C3 C2 C4 C4 -0.6(3) 14_545
C2 C1 C5 C1 -0.5(2) 7_545
S1 C1 C5 C1 -179.4(2) 7_545
N1 C6 C7 N2 1.0(5) .
N1 C8 C9 N2 0.5(6) .
C7 C6 N1 C8 3.4(5) .
C7 C6 N1 Ag1 -175.6(3) .
C9 C8 N1 C6 -4.1(5) .
C9 C8 N1 Ag1 174.9(3) .
C8 C9 N2 C7 3.9(5) .
C8 C9 N2 Ag2 179.9(3) .
C6 C7 N2 C9 -4.6(5) .
C6 C7 N2 Ag2 179.2(3) .
C5 C1 S1 O1 -120.1(2) .
C2 C1 S1 O1 61.0(3) .
C5 C1 S1 O2 116.8(2) .
C2 C1 S1 O2 -62.1(3) .
C5 C1 S1 O3 -1.2(2) .
C2 C1 S1 O3 179.9(2) .
C6 N1 Ag1 N1 -81.9(2) 12
C8 N1 Ag1 N1 99.1(3) 12
C9 N2 Ag2 N2 83.3(3) 12_655
C7 N2 Ag2 N2 -100.8(2) 12_655
C9 N2 Ag2 OW -122.2(4) 12_655
C7 N2 Ag2 OW 53.7(3) 12_655
C9 N2 Ag2 OW -71.2(3) .
C7 N2 Ag2 OW 104.7(3) .
